data_4026285
loop_
_publ_author_name
'Zhi-Peng Hu'
'Chun-Liang Lou'
'Jin-Jia Wang'
'Chun-Xia Chen'
'Ming Yan'

_publ_section_title
;
 Organocatalytic Conjugate Addition of Malononitrile to Conformationally
 Restricted Dienones
;
_journal_name_full 'Journal of Organic Chemistry'
_journal_page_first 3797
_journal_page_last 3804
_journal_paper_doi 10.1021/jo200112r
_journal_volume 76
_journal_year 2011
_chemical_absolute_configuration ad
_chemical_formula_sum 'C23 H19 Br2 N3 O'
_chemical_formula_weight 513.23
_chemical_name_systematic
; 
 ? 
;
_space_group_IT_number 4
_symmetry_cell_setting monoclinic
_symmetry_space_group_name_Hall 'P 2yb'
_symmetry_space_group_name_H-M 'P 1 21 1'
_atom_sites_solution_hydrogens geom
_atom_sites_solution_primary direct
_atom_sites_solution_secondary difmap
_audit_creation_method SHELXL-97
_cell_angle_alpha 90.00
_cell_angle_beta 90.9830(10)
_cell_angle_gamma 90.00
_cell_formula_units_Z 2
_cell_length_a 10.02500(10)
_cell_length_b 6.61660(10)
_cell_length_c 15.4445(2)
_cell_measurement_reflns_used 8004
_cell_measurement_temperature 100(2)
_cell_measurement_theta_max 71.1202
_cell_measurement_theta_min 2.8592
_cell_volume 1024.30(2)
_computing_structure_refinement 'SHELXL-97 (Sheldrick, 1997)'
_computing_structure_solution 'SHELXS-97 (Sheldrick, 1990)'
_diffrn_ambient_temperature 100(2)
_diffrn_detector_area_resol_mean 8.2417
_diffrn_measured_fraction_theta_full 0.988
_diffrn_measured_fraction_theta_max 0.988
_diffrn_measurement_device_type 'Xcalibur, Onyx, Nova'
_diffrn_measurement_method '\w scans'
_diffrn_radiation_monochromator graphite
_diffrn_radiation_source 'fine-focus sealed tube'
_diffrn_radiation_type CuK\a
_diffrn_radiation_wavelength 1.54178
_diffrn_reflns_av_R_equivalents 0.0253
_diffrn_reflns_av_sigmaI/netI 0.0181
_diffrn_reflns_limit_h_max 12
_diffrn_reflns_limit_h_min -12
_diffrn_reflns_limit_k_max 7
_diffrn_reflns_limit_k_min -7
_diffrn_reflns_limit_l_max 16
_diffrn_reflns_limit_l_min -18
_diffrn_reflns_number 8343
_diffrn_reflns_theta_full 71.22
_diffrn_reflns_theta_max 71.22
_diffrn_reflns_theta_min 2.86
_diffrn_standards_decay_% none
_diffrn_standards_interval_count none
_diffrn_standards_interval_time none
_diffrn_standards_number none
_exptl_absorpt_coefficient_mu 5.175
_exptl_absorpt_correction_T_max 0.6257
_exptl_absorpt_correction_T_min 0.3059
_exptl_absorpt_correction_type multi-scan
_exptl_absorpt_process_details
;
CrysAlisPro, Oxford Diffraction Ltd.,
Version 1.171.33.66 (release 28-04-2010 CrysAlis171 .NET)
(compiled Apr 28 2010,14:27:37)
empirical absorption correction using spherical harmonics,
 implemented in SCALE3 ABSPACK scaling algorithm.
;
_exptl_crystal_colour colorless
_exptl_crystal_density_diffrn 1.664
_exptl_crystal_description needle
_exptl_crystal_F_000 512
_exptl_crystal_size_max 0.30
_exptl_crystal_size_mid 0.10
_exptl_crystal_size_min 0.10
_refine_diff_density_max 0.253
_refine_diff_density_min -0.446
_refine_diff_density_rms 0.064
_refine_ls_abs_structure_details 'Flack H D (1983), Acta Cryst. A39, 876-881'
_refine_ls_abs_structure_Flack 0.032(12)
_refine_ls_extinction_method none
_refine_ls_goodness_of_fit_ref 1.034
_refine_ls_hydrogen_treatment geom
_refine_ls_matrix_type full
_refine_ls_number_parameters 262
_refine_ls_number_reflns 3718
_refine_ls_number_restraints 1
_refine_ls_restrained_S_all 1.034
_refine_ls_R_factor_all 0.0203
_refine_ls_R_factor_gt 0.0197
_refine_ls_shift/su_max 0.001
_refine_ls_shift/su_mean 0.000
_refine_ls_structure_factor_coef Fsqd
_refine_ls_weighting_details 'calc w=1/[\s^2^(Fo^2^)+(0.0392P)^2^+0.2544P] where P=(Fo^2^+2Fc^2^)/3'
_refine_ls_weighting_scheme calc
_refine_ls_wR_factor_gt 0.0538
_refine_ls_wR_factor_ref 0.0541
_reflns_number_gt 3666
_reflns_number_total 3718
_reflns_threshold_expression >2sigma(I)
_cod_data_source_file jo200112r_si_002.cif
_cod_data_source_block 2
_cod_database_code 4026285

loop_
_symmetry_equiv_pos_as_xyz
'x, y, z'
'-x, y+1/2, -z'

loop_
_atom_site_label
_atom_site_type_symbol
_atom_site_fract_x
_atom_site_fract_y
_atom_site_fract_z
_atom_site_U_iso_or_equiv
_atom_site_adp_type
_atom_site_occupancy
_atom_site_symmetry_multiplicity
_atom_site_calc_flag
_atom_site_refinement_flags
Br1 Br 0.88554(2) -0.86443(3) 0.359422(13) 0.02182(7) Uani 1 1 d .
Br2 Br -0.22100(2) 0.59967(4) 0.011629(15) 0.02886(8) Uani 1 1 d .
O1 O 0.29931(14) 0.1284(3) 0.37161(9) 0.0207(3) Uani 1 1 d .
N1 N 0.47724(17) 0.1206(3) 0.13276(10) 0.0186(3) Uani 1 1 d .
C9 C 0.37038(19) 0.1500(4) 0.29482(12) 0.0170(4) Uani 1 1 d .
C1 C 0.7654(2) -0.6424(4) 0.35564(14) 0.0195(4) Uani 1 1 d .
C13 C 0.5659(2) 0.1385(4) 0.05832(12) 0.0227(4) Uani 1 1 d .
H13A H 0.5927 0.0034 0.0393 0.034 Uiso 1 1 calc R
H13B H 0.6454 0.2163 0.0753 0.034 Uiso 1 1 calc R
H13C H 0.5188 0.2078 0.0108 0.034 Uiso 1 1 calc R
N2 N 0.1788(2) 0.2481(3) 0.47873(12) 0.0225(4) Uani 1 1 d .
H2A H 0.1972 0.1321 0.5041 0.027 Uiso 1 1 calc R
H2B H 0.1294 0.3382 0.5052 0.027 Uiso 1 1 calc R
C12 C 0.5503(2) 0.0151(4) 0.20212(14) 0.0190(4) Uani 1 1 d .
H12A H 0.6328 0.0912 0.2165 0.023 Uiso 1 1 calc R
H12B H 0.5767 -0.1204 0.1813 0.023 Uiso 1 1 calc R
C14 C 0.2264(2) 0.2878(4) 0.39925(14) 0.0190(5) Uani 1 1 d .
C11 C 0.4355(2) 0.3191(3) 0.16148(14) 0.0183(4) Uani 1 1 d .
H11A H 0.3822 0.3848 0.1148 0.022 Uiso 1 1 calc R
H11B H 0.5154 0.4036 0.1730 0.022 Uiso 1 1 calc R
C8 C 0.4690(2) -0.0085(3) 0.28318(14) 0.0168(4) Uani 1 1 d .
C2 C 0.7968(2) -0.4747(4) 0.30672(14) 0.0195(4) Uani 1 1 d .
H2C H 0.8789 -0.4693 0.2769 0.023 Uiso 1 1 calc R
C6 C 0.6488(2) -0.6486(4) 0.40313(14) 0.0210(4) Uani 1 1 d .
H6A H 0.6293 -0.7620 0.4385 0.025 Uiso 1 1 calc R
C10 C 0.3537(2) 0.3076(3) 0.24232(14) 0.0173(4) Uani 1 1 d .
C4 C 0.5870(2) -0.3180(3) 0.34579(14) 0.0180(4) Uani 1 1 d .
C5 C 0.5622(2) -0.4874(3) 0.39797(15) 0.0197(4) Uani 1 1 d .
H5A H 0.4830 -0.4909 0.4308 0.024 Uiso 1 1 calc R
C17 C 0.1391(2) 0.6240(4) 0.38891(12) 0.0196(4) Uani 1 1 d .
C7 C 0.4888(2) -0.1532(4) 0.34359(14) 0.0185(4) Uani 1 1 d .
H7A H 0.4308 -0.1478 0.3916 0.022 Uiso 1 1 calc R
C3 C 0.7082(2) -0.3147(3) 0.30137(14) 0.0199(5) Uani 1 1 d .
H3A H 0.7296 -0.2006 0.2670 0.024 Uiso 1 1 calc R
C16 C 0.2638(2) 0.4833(4) 0.26153(13) 0.0177(4) Uani 1 1 d .
H16A H 0.3192 0.6089 0.2600 0.021 Uiso 1 1 calc R
C15 C 0.2113(2) 0.4607(4) 0.35323(14) 0.0183(4) Uani 1 1 d .
C21 C -0.0698(2) 0.5648(4) 0.08695(14) 0.0233(5) Uani 1 1 d .
C18 C 0.1491(2) 0.5092(4) 0.19632(14) 0.0188(4) Uani 1 1 d .
N3 N 0.0817(2) 0.7602(3) 0.41649(14) 0.0273(4) Uani 1 1 d .
C20 C -0.0378(2) 0.3713(4) 0.11472(15) 0.0214(5) Uani 1 1 d .
H20A H -0.0895 0.2584 0.0964 0.026 Uiso 1 1 calc R
C19 C 0.0715(2) 0.3463(4) 0.16986(14) 0.0201(4) Uani 1 1 d .
H19A H 0.0938 0.2146 0.1900 0.024 Uiso 1 1 calc R
C23 C 0.1155(3) 0.7010(4) 0.16650(17) 0.0254(5) Uani 1 1 d .
H23A H 0.1680 0.8139 0.1839 0.030 Uiso 1 1 calc R
C22 C 0.0052(3) 0.7296(4) 0.11104(17) 0.0282(5) Uani 1 1 d .
H22A H -0.0174 0.8608 0.0905 0.034 Uiso 1 1 calc R

loop_
_atom_site_aniso_label
_atom_site_aniso_U_11
_atom_site_aniso_U_22
_atom_site_aniso_U_33
_atom_site_aniso_U_23
_atom_site_aniso_U_13
_atom_site_aniso_U_12
Br1 0.02392(11) 0.01758(12) 0.02390(11) 0.00160(9) -0.00097(8) 0.00398(9)
Br2 0.02137(11) 0.03406(17) 0.03097(12) 0.01217(10) -0.00467(8) 0.00250(10)
O1 0.0233(7) 0.0177(7) 0.0211(6) 0.0035(7) 0.0073(5) 0.0035(7)
N1 0.0198(8) 0.0218(9) 0.0142(7) -0.0009(8) 0.0003(6) 0.0012(8)
C9 0.0171(9) 0.0181(10) 0.0157(8) -0.0030(8) -0.0001(7) -0.0008(9)
C1 0.0227(11) 0.0159(10) 0.0197(10) -0.0021(8) -0.0034(8) 0.0026(8)
C13 0.0241(10) 0.0269(12) 0.0171(9) 0.0001(10) 0.0035(8) 0.0029(11)
N2 0.0247(10) 0.0245(11) 0.0186(9) 0.0048(8) 0.0056(7) 0.0075(8)
C12 0.0196(11) 0.0191(11) 0.0185(10) 0.0010(8) -0.0002(8) 0.0012(8)
C14 0.0169(10) 0.0216(12) 0.0184(10) -0.0024(8) -0.0009(8) 0.0034(8)
C11 0.0187(10) 0.0182(11) 0.0180(10) 0.0022(8) 0.0012(8) -0.0006(8)
C8 0.0170(10) 0.0161(10) 0.0171(10) -0.0026(8) -0.0020(8) -0.0026(8)
C2 0.0177(10) 0.0194(11) 0.0213(10) -0.0006(8) 0.0000(8) 0.0002(8)
C6 0.0253(11) 0.0192(11) 0.0184(10) 0.0031(9) -0.0026(9) -0.0028(9)
C10 0.0169(10) 0.0185(12) 0.0166(9) -0.0013(8) 0.0002(8) 0.0011(8)
C4 0.0205(10) 0.0176(11) 0.0159(9) -0.0033(8) -0.0020(8) 0.0001(8)
C5 0.0199(10) 0.0199(12) 0.0192(10) -0.0003(8) 0.0004(8) -0.0018(9)
C17 0.0205(9) 0.0214(11) 0.0171(8) 0.0030(10) 0.0010(7) 0.0011(10)
C7 0.0190(10) 0.0178(11) 0.0186(10) -0.0025(8) 0.0000(8) -0.0015(9)
C3 0.0221(11) 0.0184(12) 0.0190(10) 0.0011(8) -0.0009(8) -0.0008(8)
C16 0.0197(10) 0.0173(10) 0.0160(10) -0.0027(8) 0.0006(8) -0.0003(8)
C15 0.0192(10) 0.0190(11) 0.0167(10) -0.0022(8) 0.0008(8) 0.0004(8)
C21 0.0209(10) 0.0272(12) 0.0217(10) 0.0044(9) 0.0026(8) 0.0046(9)
C18 0.0201(11) 0.0206(12) 0.0158(10) 0.0014(8) 0.0020(8) 0.0033(8)
N3 0.0306(11) 0.0242(11) 0.0272(10) 0.0035(9) 0.0078(8) 0.0057(9)
C20 0.0225(11) 0.0196(12) 0.0220(10) -0.0005(8) -0.0008(9) 0.0008(9)
C19 0.0212(10) 0.0176(11) 0.0216(11) 0.0023(9) -0.0010(8) 0.0025(9)
C23 0.0287(13) 0.0210(13) 0.0263(12) 0.0034(9) -0.0041(10) -0.0022(9)
C22 0.0334(14) 0.0205(12) 0.0306(12) 0.0090(10) -0.0041(10) 0.0042(10)

loop_
_atom_type_symbol
_atom_type_description
_atom_type_scat_dispersion_real
_atom_type_scat_dispersion_imag
_atom_type_scat_source
C C 0.0181 0.0091 'International Tables Vol C Tables 4.2.6.8 and 6.1.1.4'
H H 0.0000 0.0000 'International Tables Vol C Tables 4.2.6.8 and 6.1.1.4'
N N 0.0311 0.0180 'International Tables Vol C Tables 4.2.6.8 and 6.1.1.4'
O O 0.0492 0.0322 'International Tables Vol C Tables 4.2.6.8 and 6.1.1.4'
Br Br -0.6763 1.2805 'International Tables Vol C Tables 4.2.6.8 and 6.1.1.4'

loop_
_geom_angle_atom_site_label_1
_geom_angle_atom_site_label_2
_geom_angle_atom_site_label_3
_geom_angle
C14 O1 C9 118.14(18)
C11 N1 C12 110.56(16)
C11 N1 C13 110.3(2)
C12 N1 C13 107.99(17)
C10 C9 O1 122.4(2)
C10 C9 C8 124.67(18)
O1 C9 C8 112.82(19)
C2 C1 C6 120.9(2)
C2 C1 Br1 119.13(17)
C6 C1 Br1 119.93(18)
N1 C13 H13A 109.5
N1 C13 H13B 109.5
H13A C13 H13B 109.5
N1 C13 H13C 109.5
H13A C13 H13C 109.5
H13B C13 H13C 109.5
C14 N2 H2A 120.0
C14 N2 H2B 120.0
H2A N2 H2B 120.0
N1 C12 C8 112.61(17)
N1 C12 H12A 109.1
C8 C12 H12A 109.1
N1 C12 H12B 109.1
C8 C12 H12B 109.1
H12A C12 H12B 107.8
O1 C14 N2 109.6(2)
O1 C14 C15 123.2(2)
N2 C14 C15 127.1(2)
N1 C11 C10 111.78(18)
N1 C11 H11A 109.3
C10 C11 H11A 109.3
N1 C11 H11B 109.3
C10 C11 H11B 109.3
H11A C11 H11B 107.9
C7 C8 C9 121.22(19)
C7 C8 C12 124.8(2)
C9 C8 C12 113.89(19)
C1 C2 C3 119.6(2)
C1 C2 H2C 120.2
C3 C2 H2C 120.2
C5 C6 C1 118.8(2)
C5 C6 H6A 120.6
C1 C6 H6A 120.6
C9 C10 C16 123.77(19)
C9 C10 C11 118.7(2)
C16 C10 C11 117.43(19)
C3 C4 C5 117.1(2)
C3 C4 C7 124.2(2)
C5 C4 C7 118.69(19)
C6 C5 C4 122.3(2)
C6 C5 H5A 118.9
C4 C5 H5A 118.9
N3 C17 C15 178.3(2)
C8 C7 C4 129.3(2)
C8 C7 H7A 115.4
C4 C7 H7A 115.4
C2 C3 C4 121.3(2)
C2 C3 H3A 119.4
C4 C3 H3A 119.4
C10 C16 C18 113.84(18)
C10 C16 C15 108.94(19)
C18 C16 C15 110.80(18)
C10 C16 H16A 107.7
C18 C16 H16A 107.7
C15 C16 H16A 107.7
C14 C15 C17 119.56(19)
C14 C15 C16 122.2(2)
C17 C15 C16 118.2(2)
C22 C21 C20 121.8(2)
C22 C21 Br2 119.65(18)
C20 C21 Br2 118.53(19)
C23 C18 C19 118.7(2)
C23 C18 C16 119.8(2)
C19 C18 C16 121.3(2)
C19 C20 C21 118.5(2)
C19 C20 H20A 120.8
C21 C20 H20A 120.8
C20 C19 C18 121.4(2)
C20 C19 H19A 119.3
C18 C19 H19A 119.3
C18 C23 C22 120.7(2)
C18 C23 H23A 119.6
C22 C23 H23A 119.6
C21 C22 C23 118.8(2)
C21 C22 H22A 120.6
C23 C22 H22A 120.6

loop_
_geom_bond_atom_site_label_1
_geom_bond_atom_site_label_2
_geom_bond_distance
Br1 C1 1.900(2)
Br2 C21 1.909(2)
O1 C14 1.356(3)
O1 C9 1.401(2)
N1 C11 1.450(3)
N1 C12 1.464(3)
N1 C13 1.470(2)
C9 C10 1.330(3)
C9 C8 1.454(3)
C1 C2 1.382(3)
C1 C6 1.391(3)
C13 H13A 0.9800
C13 H13B 0.9800
C13 H13C 0.9800
N2 C14 1.350(3)
N2 H2A 0.8800
N2 H2B 0.8800
C12 C8 1.514(3)
C12 H12A 0.9900
C12 H12B 0.9900
C14 C15 1.354(3)
C11 C10 1.508(3)
C11 H11A 0.9900
C11 H11B 0.9900
C8 C7 1.349(3)
C2 C3 1.384(3)
C2 H2C 0.9500
C6 C5 1.376(3)
C6 H6A 0.9500
C10 C16 1.503(3)
C4 C3 1.405(3)
C4 C5 1.406(3)
C4 C7 1.469(3)
C5 H5A 0.9500
C17 N3 1.155(3)
C17 C15 1.417(3)
C7 H7A 0.9500
C3 H3A 0.9500
C16 C18 1.526(3)
C16 C15 1.527(3)
C16 H16A 1.0000
C21 C22 1.372(4)
C21 C20 1.386(4)
C18 C23 1.389(3)
C18 C19 1.387(3)
C20 C19 1.386(3)
C20 H20A 0.9500
C19 H19A 0.9500
C23 C22 1.400(4)
C23 H23A 0.9500
C22 H22A 0.9500

loop_
_geom_torsion_atom_site_label_1
_geom_torsion_atom_site_label_2
_geom_torsion_atom_site_label_3
_geom_torsion_atom_site_label_4
_geom_torsion
C14 O1 C9 C10 -10.0(3)
C14 O1 C9 C8 165.75(18)
C11 N1 C12 C8 58.1(2)
C13 N1 C12 C8 178.9(2)
C9 O1 C14 N2 -172.54(18)
C9 O1 C14 C15 5.0(3)
C12 N1 C11 C10 -55.9(2)
C13 N1 C11 C10 -175.27(17)
C10 C9 C8 C7 173.5(2)
O1 C9 C8 C7 -2.1(3)
C10 C9 C8 C12 -2.5(3)
O1 C9 C8 C12 -178.12(17)
N1 C12 C8 C7 155.6(2)
N1 C12 C8 C9 -28.6(3)
C6 C1 C2 C3 -3.2(3)
Br1 C1 C2 C3 178.04(17)
C2 C1 C6 C5 2.5(3)
Br1 C1 C6 C5 -178.79(17)
O1 C9 C10 C16 3.5(3)
C8 C9 C10 C16 -171.7(2)
O1 C9 C10 C11 179.40(19)
C8 C9 C10 C11 4.1(3)
N1 C11 C10 C9 25.4(3)
N1 C11 C10 C16 -158.47(18)
C1 C6 C5 C4 0.6(3)
C3 C4 C5 C6 -2.8(3)
C7 C4 C5 C6 179.5(2)
C9 C8 C7 C4 -176.6(2)
C12 C8 C7 C4 -1.0(4)
C3 C4 C7 C8 23.7(4)
C5 C4 C7 C8 -158.9(2)
C1 C2 C3 C4 0.9(3)
C5 C4 C3 C2 2.1(3)
C7 C4 C3 C2 179.5(2)
C9 C10 C16 C18 -117.6(2)
C11 C10 C16 C18 66.5(3)
C9 C10 C16 C15 6.6(3)
C11 C10 C16 C15 -169.27(19)
O1 C14 C15 C17 -176.7(2)
N2 C14 C15 C17 0.3(4)
O1 C14 C15 C16 6.3(4)
N2 C14 C15 C16 -176.7(2)
N3 C17 C15 C14 163(8)
N3 C17 C15 C16 -20(9)
C10 C16 C15 C14 -11.4(3)
C18 C16 C15 C14 114.6(2)
C10 C16 C15 C17 171.57(19)
C18 C16 C15 C17 -62.5(3)
C10 C16 C18 C23 -137.2(2)
C15 C16 C18 C23 99.6(2)
C10 C16 C18 C19 46.8(3)
C15 C16 C18 C19 -76.4(3)
C22 C21 C20 C19 1.5(4)
Br2 C21 C20 C19 -179.59(16)
C21 C20 C19 C18 -0.8(3)
C23 C18 C19 C20 0.0(3)
C16 C18 C19 C20 176.0(2)
C19 C18 C23 C22 0.2(4)
C16 C18 C23 C22 -175.8(2)
C20 C21 C22 C23 -1.2(4)
Br2 C21 C22 C23 179.85(18)
C18 C23 C22 C21 0.3(4)
